data_4089679
loop_
_publ_author_name
'Jandl, Christian'
'\"Ofele, Karl'
'K\"uhn, Fritz E.'
'Herrmann, Wolfgang A.'
'P\"othig, Alexander'

_publ_section_title
;
 Structure and Dynamics of Imidazolium- and Pyridinium-Substituted
 \h3-Cycloheptatrienide-Pd Complexes
;
_journal_issue 22
_journal_name_full Organometallics
_journal_page_first 6398
_journal_paper_doi 10.1021/om500738d
_journal_volume 33
_journal_year 2014
_chemical_compound_source 'see text'
_chemical_formula_moiety 'C22 H24 Br2 N4 Pd2, 2(B F4)'
_chemical_formula_sum 'C22 H24 B2 Br2 F8 N4 Pd2'
_chemical_formula_weight 890.67
_space_group_IT_number 14
_space_group_name_Hall '-P 2yn'
_space_group_name_H-M_alt 'P 1 21/n 1'
_symmetry_cell_setting monoclinic
_symmetry_Int_Tables_number 14
_symmetry_space_group_name_Hall '-P 2yn'
_symmetry_space_group_name_H-M 'P 1 21/n 1'
_atom_sites_solution_hydrogens geom
_atom_sites_solution_primary direct
_atom_sites_solution_secondary difmap
_cell_angle_alpha 90
_cell_angle_beta 113.635(3)
_cell_angle_gamma 90
_cell_formula_units_Z 2
_cell_length_a 10.9536(6)
_cell_length_b 11.5043(6)
_cell_length_c 12.0166(7)
_cell_measurement_reflns_used 9928
_cell_measurement_temperature 123
_cell_measurement_theta_max 29.5821
_cell_measurement_theta_min 2.5608
_cell_volume 1387.24(14)
_computing_cell_refinement 'SAINT (Bruker, 2008b)'
_computing_data_collection 'APEX II Control Software (Bruker, 2008a)'
_computing_data_reduction 'SAINT (Bruker, 2008b)'
_computing_molecular_graphics 'PLATON (Spek, 2011)'
_computing_publication_material 'PLATON (Spek, 2011), enCIFer (Allen, 2004)'
_computing_structure_refinement 'SHELXL97 (Sheldrick, 1997), SHELXLE (Huebschle, 2011)'
_computing_structure_solution 'SHELXS97 (Sheldrick, 1997)'
_diffrn_ambient_temperature 123
_diffrn_detector ' CCD plate '
_diffrn_detector_area_resol_mean 16
_diffrn_measured_fraction_theta_full 1.000
_diffrn_measured_fraction_theta_max 1.000
_diffrn_measurement_device ' \k-geometry diffractometer '
_diffrn_measurement_device_type ' Bruker APEX-II CCD '
_diffrn_measurement_method ' phi- and omega-rotation '
_diffrn_radiation_monochromator graphite
_diffrn_radiation_probe x-ray
_diffrn_radiation_source 'fine-focus sealed tube'
_diffrn_radiation_type MoK\a
_diffrn_radiation_wavelength 0.71073
_diffrn_reflns_av_R_equivalents 0.0383
_diffrn_reflns_av_sigmaI/netI 0.0152
_diffrn_reflns_limit_h_max 13
_diffrn_reflns_limit_h_min -13
_diffrn_reflns_limit_k_max 13
_diffrn_reflns_limit_k_min -13
_diffrn_reflns_limit_l_max 14
_diffrn_reflns_limit_l_min -14
_diffrn_reflns_number 38627
_diffrn_reflns_reduction_process
;
;
_diffrn_reflns_theta_full 25.35
_diffrn_reflns_theta_max 25.35
_diffrn_reflns_theta_min 2.13
_exptl_absorpt_coefficient_mu 4.252
_exptl_absorpt_correction_T_max 0.6497
_exptl_absorpt_correction_T_min 0.4453
_exptl_absorpt_correction_type multi-scan
_exptl_absorpt_process_details 'SADABS, Bruker, 2008b'
_exptl_crystal_colour red
_exptl_crystal_density_diffrn 2.132
_exptl_crystal_density_method 'Not Measured'
_exptl_crystal_description block
_exptl_crystal_F_000 856
_exptl_crystal_size_max 0.230
_exptl_crystal_size_mid 0.160
_exptl_crystal_size_min 0.110
_refine_diff_density_max 0.482
_refine_diff_density_min -0.364
_refine_diff_density_rms 0.068
_refine_ls_extinction_method none
_refine_ls_goodness_of_fit_ref 1.114
_refine_ls_hydrogen_treatment constr
_refine_ls_matrix_type full
_refine_ls_number_parameters 201
_refine_ls_number_reflns 2540
_refine_ls_number_restraints 14
_refine_ls_restrained_S_all 1.112
_refine_ls_R_factor_all 0.0220
_refine_ls_R_factor_gt 0.0190
_refine_ls_shift/su_max 0.000
_refine_ls_shift/su_mean 0.000
_refine_ls_structure_factor_coef Fsqd
_refine_ls_weighting_details 'calc w=1/[\s^2^(Fo^2^)+(0.0065P)^2^+2.4081P] where P=(Fo^2^+2Fc^2^)/3'
_refine_ls_weighting_scheme calc
_refine_ls_wR_factor_gt 0.0374
_refine_ls_wR_factor_ref 0.0382
_reflns_number_gt 2342
_reflns_number_total 2540
_reflns_threshold_expression I>2\s(I)
_cod_data_source_file om500738d_si_002.cif
_cod_data_source_block Compound_3a-BF4
_cod_depositor_comments
;
The following automatic conversions were performed:

data item '_symmetry_cell_setting' value 'Monoclinic' was changed to
'monoclinic' in accordance with the
/home/saulius/struct/COD-crude-data/automatic-downloads/DataCite-retrospective/ACS/depositions/lib/dictionaries/cif_core.dic
dictionary named 'cif_core.dic' version 2.4.2 last updated on
2011-04-26.

Automatic conversion script
Id: cif_fix_values 6909 2019-04-08 15:41:33Z antanas 
;
_cod_original_sg_symbol_H-M 'P 21/n'
_cod_database_code 4089679

loop_
_symmetry_equiv_pos_site_id
_symmetry_equiv_pos_as_xyz
1 x,y,z
2 1/2-x,1/2+y,1/2-z
3 -x,-y,-z
4 1/2+x,1/2-y,1/2+z

loop_
_atom_site_aniso_label
_atom_site_aniso_U_11
_atom_site_aniso_U_22
_atom_site_aniso_U_33
_atom_site_aniso_U_23
_atom_site_aniso_U_13
_atom_site_aniso_U_12
Pd1 0.0167(1) 0.0099(1) 0.0170(2) 0.0019(1) 0.0065(1) 0.0001(1)
Br1 0.0149(1) 0.0138(1) 0.0258(2) 0.0037(1) 0.0027(1) -0.0007(1)
Pd1A 0.0175(10) 0.0113(10) 0.0173(10) 0.0027(9) 0.0072(10) 0.0006(10)
Br1A 0.0149(10) 0.0137(10) 0.0257(10) 0.0030(10) 0.0019(10) -0.0008(10)
N1 0.0212(12) 0.0148(11) 0.0171(11) 0.0005(9) 0.0055(9) -0.0008(9)
N2 0.0259(12) 0.0163(12) 0.0194(11) -0.0014(9) 0.0089(10) -0.0023(10)
C1 0.0366(16) 0.0107(13) 0.0235(14) 0.0034(11) 0.0151(13) 0.0018(12)
C2 0.0264(15) 0.0127(13) 0.0355(16) 0.0065(12) 0.0181(13) -0.0004(11)
C3 0.0176(13) 0.0128(13) 0.0290(15) 0.0043(11) 0.0053(11) -0.0001(11)
C4 0.0213(14) 0.0152(13) 0.0204(14) 0.0025(11) 0.0031(11) -0.0019(11)
C5 0.0204(13) 0.0118(12) 0.0197(13) 0.0041(10) 0.0073(11) 0.0008(11)
C6 0.0186(13) 0.0126(13) 0.0212(13) 0.0024(11) 0.0058(11) -0.0009(11)
C7 0.0242(14) 0.0111(12) 0.0173(13) 0.0022(10) 0.0047(11) 0.0047(11)
C8 0.0237(14) 0.0141(13) 0.0196(13) 0.0014(11) 0.0069(11) -0.0021(11)
C9 0.0297(16) 0.0222(15) 0.0145(13) 0.0012(11) 0.0029(12) 0.0002(12)
C10 0.0297(16) 0.0250(15) 0.0168(14) -0.0008(12) 0.0068(12) -0.0004(12)
C11 0.0362(18) 0.0291(17) 0.0320(17) -0.0026(14) 0.0163(14) 0.0073(14)
F1 0.0244(9) 0.0314(9) 0.0308(9) 0.0035(8) 0.0004(7) -0.0040(8)
F2 0.0443(12) 0.0366(11) 0.0530(13) 0.0023(10) -0.0068(10) 0.0061(9)
F3 0.0353(10) 0.0465(11) 0.0348(10) -0.0073(9) 0.0147(8) -0.0235(9)
F4 0.0569(13) 0.0980(18) 0.0418(12) -0.0291(12) 0.0351(11) -0.0421(13)
B1 0.0239(17) 0.0289(18) 0.0227(17) -0.0034(14) 0.0087(14) -0.0082(14)

loop_
_atom_site_label
_atom_site_type_symbol
_atom_site_thermal_displace_type
_atom_site_fract_x
_atom_site_fract_y
_atom_site_fract_z
_atom_site_occupancy
_atom_site_U_iso_or_equiv
_atom_site_calc_flag
_atom_site_refinement_flags
_atom_site_disorder_assembly
_atom_site_disorder_group
Pd1 Pd Uani 0.98970(2) 0.15168(2) -0.04133(3) 0.976(1) 0.0146(1) d UP . 1
Br1 Br Uani 0.82394(3) -0.01444(2) -0.08300(3) 0.976(1) 0.0199(1) d UP . 1
Pd1A Pd Uani 0.9827(9) 0.1576(8) 0.0175(13) 0.024(1) 0.0153(6) d UP . 2
Br1A Br Uani 0.8517(13) -0.0144(11) -0.1266(14) 0.024(1) 0.0201(6) d UP . 2
N1 N Uani 0.8623(2) 0.43246(19) 0.18313(19) 1.000 0.0184(7) d . . .
N2 N Uani 0.7322(2) 0.51857(19) 0.2533(2) 1.000 0.0206(7) d . . .
C1 C Uani 0.9762(3) 0.3120(2) -0.1250(3) 1.000 0.0226(8) d . . .
C2 C Uani 1.1038(3) 0.3069(2) -0.0265(3) 1.000 0.0231(8) d . . .
C3 C Uani 1.1392(3) 0.3599(2) 0.0920(2) 1.000 0.0211(8) d . . .
C4 C Uani 1.0591(3) 0.4007(2) 0.1438(2) 1.000 0.0206(8) d . . .
C5 C Uani 0.9174(3) 0.3899(2) 0.0998(2) 1.000 0.0175(7) d . . .
C6 C Uani 0.8313(3) 0.3407(2) -0.0045(2) 1.000 0.0182(8) d . . .
C7 C Uani 0.8581(3) 0.3016(2) -0.1068(2) 1.000 0.0187(8) d . . .
C8 C Uani 0.7513(3) 0.4959(2) 0.1534(2) 1.000 0.0197(8) d . . .
C9 C Uani 0.9148(3) 0.4143(2) 0.3075(2) 1.000 0.0240(8) d . . .
C10 C Uani 0.8327(3) 0.4675(2) 0.3502(2) 1.000 0.0246(9) d . . .
C11 C Uani 0.6219(3) 0.5853(3) 0.2594(3) 1.000 0.0316(10) d . . .
F1 F Uani 0.62343(16) 0.27130(15) 0.20480(15) 1.000 0.0323(5) d . . .
F2 F Uani 0.4570(2) 0.38811(17) 0.08389(19) 1.000 0.0530(7) d . . .
F3 F Uani 0.42244(17) 0.19526(16) 0.08371(16) 1.000 0.0387(6) d . . .
F4 F Uani 0.5589(2) 0.2674(2) 0.00127(18) 1.000 0.0607(8) d . . .
B1 B Uani 0.5163(3) 0.2792(3) 0.0942(3) 1.000 0.0254(10) d . . .
H1 H Uiso 0.97110 0.31450 -0.20990 1.000 0.0270 c R A 1
H2 H Uiso 1.18000 0.29750 -0.05160 1.000 0.0280 c R B 1
H3 H Uiso 1.23200 0.36680 0.13980 1.000 0.0250 c R . .
H4 H Uiso 1.10170 0.44140 0.21820 1.000 0.0250 c R . .
H6 H Uiso 0.74250 0.33060 -0.01130 1.000 0.0220 c R . 2
H7 H Uiso 0.77670 0.28710 -0.18260 1.000 0.0220 c R . 1
H8 H Uiso 0.69530 0.52050 0.07380 1.000 0.0240 c R . .
H9 H Uiso 0.99360 0.37240 0.35390 1.000 0.0290 c R . .
H10 H Uiso 0.84260 0.46940 0.43240 1.000 0.0300 c R . .
H11A H Uiso 0.56800 0.61740 0.17900 1.000 0.0470 c R . .
H11B H Uiso 0.65710 0.64890 0.31780 1.000 0.0470 c R . .
H11C H Uiso 0.56640 0.53450 0.28530 1.000 0.0470 c R . .

loop_
_atom_type_symbol
_atom_type_description
_atom_type_scat_dispersion_real
_atom_type_scat_dispersion_imag
_atom_type_scat_source
C C 0.0033 0.0016 ' International Tables Vol C Tables 4.2.6.8 and 6.1.1.4'
H H 0.0000 0.0000 ' International Tables Vol C Tables 4.2.6.8 and 6.1.1.4'
B B 0.0013 0.0007 ' International Tables Vol C Tables 4.2.6.8 and 6.1.1.4'
Br Br -0.2901 2.4595 ' International Tables Vol C Tables 4.2.6.8 and 6.1.1.4'
F F 0.0171 0.0103 ' International Tables Vol C Tables 4.2.6.8 and 6.1.1.4'
N N 0.0061 0.0033 ' International Tables Vol C Tables 4.2.6.8 and 6.1.1.4'
Pd Pd -0.9988 1.0072 ' International Tables Vol C Tables 4.2.6.8 and 6.1.1.4'

loop_
_geom_angle_atom_site_label_1
_geom_angle_atom_site_label_2
_geom_angle_atom_site_label_3
_geom_angle
_geom_angle_site_symmetry_1
_geom_angle_site_symmetry_3
_geom_angle_publ_flag
Br1 Pd1 C1 131.69(10) . . yes
Br1 Pd1 C2 170.97(9) . . yes
Br1 Pd1 C7 101.92(8) . . yes
Br1 Pd1 Br1 89.47(1) . 3_755 yes
C1 Pd1 C2 39.41(13) . . yes
C1 Pd1 C7 38.30(13) . . yes
Br1 Pd1 C1 136.17(10) 3_755 . yes
C2 Pd1 C7 69.56(12) . . yes
Br1 Pd1 C2 99.47(9) 3_755 . yes
Br1 Pd1 C7 164.29(6) 3_755 . yes
Br1A Pd1A C1 132.9(6) 3_755 . yes
Br1A Pd1A C1 103.2(6) . . yes
Br1A Pd1A C2 127.3(7) . . yes
Br1A Pd1A C7 95.1(6) . . yes
Br1A Pd1A Br1A 86.4(5) . 3_755 yes
C1 Pd1A C2 34.45(19) . . yes
C1 Pd1A C7 34.2(2) . . yes
Br1A Pd1A C7 167.0(7) 3_755 . yes
C2 Pd1A C7 64.3(3) . . yes
Br1A Pd1A C2 104.6(6) 3_755 . yes
Pd1 Br1 Pd1 90.53(1) . 3_755 yes
Pd1A Br1A Pd1A 93.6(6) . 3_755 yes
C5 N1 C8 125.9(2) . . yes
C5 N1 C9 126.0(2) . . yes
C8 N1 C9 108.1(2) . . yes
C8 N2 C10 108.7(2) . . yes
C8 N2 C11 125.8(2) . . yes
C10 N2 C11 125.6(2) . . yes
Pd1 C1 C2 72.88(16) . . yes
Pd1 C1 C7 74.91(16) . . yes
Pd1A C1 C2 69.2(3) . . yes
Pd1A C1 C7 66.3(3) . . yes
C2 C1 C7 121.8(3) . . no
Pd1 C2 C1 67.71(16) . . yes
Pd1 C2 C3 110.4(2) . . yes
Pd1A C2 C1 76.3(4) . . yes
Pd1A C2 C3 92.2(4) . . yes
C1 C2 C3 125.8(3) . . no
C2 C3 C4 129.2(3) . . no
C3 C4 C5 127.6(2) . . no
N1 C5 C4 114.0(2) . . yes
N1 C5 C6 117.0(3) . . yes
C4 C5 C6 128.9(3) . . no
C5 C6 C7 127.9(3) . . no
Pd1 C7 C1 66.79(15) . . yes
Pd1 C7 C6 105.63(15) . . yes
Pd1A C7 C1 79.4(3) . . yes
Pd1A C7 C6 86.6(4) . . yes
C1 C7 C6 128.4(3) . . no
N1 C8 N2 108.8(2) . . yes
N1 C9 C10 106.9(2) . . yes
N2 C10 C9 107.6(2) . . yes
Pd1 C1 H1 119.00 . . no
Pd1A C1 H1 135.00 . . no
C2 C1 H1 119.00 . . no
C7 C1 H1 119.00 . . no
Pd1 C2 H2 114.00 . . no
Pd1A C2 H2 127.00 . . no
C1 C2 H2 114.00 . . no
C3 C2 H2 114.00 . . no
C2 C3 H3 115.00 . . no
C4 C3 H3 115.00 . . no
C3 C4 H4 116.00 . . no
C5 C4 H4 116.00 . . no
C5 C6 H6 116.00 . . no
C7 C6 H6 116.00 . . no
Pd1 C7 H7 115.00 . . no
Pd1A C7 H7 124.00 . . no
C1 C7 H7 114.00 . . no
C6 C7 H7 115.00 . . no
N1 C8 H8 126.00 . . no
N2 C8 H8 126.00 . . no
N1 C9 H9 127.00 . . no
C10 C9 H9 127.00 . . no
N2 C10 H10 126.00 . . no
C9 C10 H10 126.00 . . no
N2 C11 H11A 109.00 . . no
N2 C11 H11B 109.00 . . no
N2 C11 H11C 110.00 . . no
H11A C11 H11B 109.00 . . no
H11A C11 H11C 109.00 . . no
H11B C11 H11C 110.00 . . no
F1 B1 F2 109.3(3) . . yes
F1 B1 F3 110.9(3) . . yes
F1 B1 F4 109.9(3) . . yes
F2 B1 F3 108.5(3) . . yes
F2 B1 F4 108.3(3) . . yes
F3 B1 F4 109.8(3) . . yes

loop_
_geom_bond_atom_site_label_1
_geom_bond_atom_site_label_2
_geom_bond_distance
_geom_bond_site_symmetry_2
_geom_bond_publ_flag
Pd1 Br1 2.5437(4) . yes
Pd1 C1 2.077(3) . yes
Pd1 C2 2.146(3) . yes
Pd1 C7 2.182(3) . yes
Pd1 Br1 2.5390(4) 3_755 yes
Pd1A Br1A 2.642(18) . yes
Pd1A C1 2.448(12) . yes
Pd1A C2 2.356(11) . yes
Pd1A C7 2.281(12) . yes
Pd1A Br1A 2.412(18) 3_755 yes
F1 B1 1.379(4) . yes
F2 B1 1.394(4) . yes
F3 B1 1.379(4) . yes
F4 B1 1.379(4) . yes
N1 C8 1.338(4) . yes
N1 C9 1.385(3) . yes
N1 C5 1.446(4) . yes
N2 C8 1.325(3) . yes
N2 C10 1.373(3) . yes
N2 C11 1.458(4) . yes
C1 C2 1.425(5) . no
C1 C7 1.401(5) . no
C2 C3 1.452(4) . no
C3 C4 1.347(4) . no
C4 C5 1.430(5) . no
C5 C6 1.354(3) . no
C6 C7 1.445(4) . no
C9 C10 1.348(4) . no
C1 H1 1.0000 . no
C2 H2 1.0000 . no
C3 H3 0.9500 . no
C4 H4 0.9500 . no
C6 H6 0.9500 . no
C7 H7 1.0000 . no
C8 H8 0.9500 . no
C9 H9 0.9500 . no
C10 H10 0.9500 . no
C11 H11B 0.9800 . no
C11 H11C 0.9800 . no
C11 H11A 0.9800 . no

loop_
_geom_hbond_atom_site_label_D
_geom_hbond_atom_site_label_H
_geom_hbond_atom_site_label_A
_geom_hbond_distance_DH
_geom_hbond_distance_HA
_geom_hbond_distance_DA
_geom_hbond_angle_DHA
_geom_hbond_site_symmetry_A
_geom_hbond_publ_flag
C1 H1 F1 1.0000 2.4900 3.217(4) 130.00 4_554 yes
C1 H1 F3 1.0000 2.3200 3.310(4) 170.00 4_554 yes
C4 H4 Br1 0.9500 2.7700 3.643(3) 153.00 4_555 yes
C6 H6 F4 0.9500 2.2000 3.128(4) 165.00 . yes
C8 H8 F2 0.9500 2.2200 3.147(3) 164.00 3_665 yes
C9 H9 F4 0.9500 2.2800 3.055(3) 138.00 4_555 yes
C10 H10 F3 0.9500 2.5300 3.183(3) 126.00 4_555 yes
C11 H11A F4 0.9800 2.4400 3.411(4) 169.00 3_665 yes

loop_
_geom_torsion_atom_site_label_1
_geom_torsion_atom_site_label_2
_geom_torsion_atom_site_label_3
_geom_torsion_atom_site_label_4
_geom_torsion
_geom_torsion_site_symmetry_1
_geom_torsion_site_symmetry_3
_geom_torsion_site_symmetry_4
_geom_torsion_publ_flag
C1 Pd1 Br1 Pd1 163.27(12) . . 3_755 no
C7 Pd1 Br1 Pd1 -169.10(7) . . 3_755 no
Br1 Pd1 Br1 Pd1 0.00(3) 3_755 . 3_755 no
C1 Pd1 Br1 Pd1 -161.92(13) . 3_755 3_755 no
C2 Pd1 Br1 Pd1 -178.73(9) . 3_755 3_755 no
Br1 Pd1 C1 C7 47.1(2) . . . no
C2 Pd1 C1 C7 -130.8(3) . . . no
Br1 Pd1 C1 C7 -157.49(11) 3_755 . . no
C1 Pd1 C7 C6 -125.6(3) . . . no
C2 Pd1 C7 C6 -94.7(2) . . . no
Br1 Pd1 C1 C2 177.86(14) . . . no
C7 Pd1 C1 C2 130.8(3) . . . no
Br1 Pd1 C7 C1 -146.03(16) . . . no
C2 Pd1 C7 C1 30.85(18) . . . no
Br1 Pd1 C7 C6 88.37(19) . . . no
C7 Pd1 C2 C1 -30.05(18) . . . no
Br1 Pd1 C2 C1 161.62(17) 3_755 . . no
C1 Pd1 C2 C3 121.5(3) . . . no
C7 Pd1 C2 C3 91.4(2) . . . no
Br1 Pd1 C1 C2 -26.7(2) 3_755 . . no
Br1 Pd1 C2 C3 -76.9(2) 3_755 . . no
C8 N1 C5 C6 -45.5(3) . . . no
C9 N1 C5 C6 134.2(3) . . . no
C8 N1 C5 C4 137.8(3) . . . no
C9 N1 C8 N2 0.2(3) . . . no
C5 N1 C9 C10 -179.5(2) . . . no
C5 N1 C8 N2 180.0(2) . . . no
C8 N1 C9 C10 0.3(3) . . . no
C9 N1 C5 C4 -42.5(3) . . . no
C10 N2 C8 N1 -0.6(3) . . . no
C11 N2 C10 C9 -180.0(3) . . . no
C11 N2 C8 N1 -179.9(3) . . . no
C8 N2 C10 C9 0.8(3) . . . no
C2 C1 C7 Pd1 -58.3(2) . . . no
Pd1 C1 C2 C3 -99.7(3) . . . no
C7 C1 C2 Pd1 59.3(2) . . . no
C2 C1 C7 C6 33.7(4) . . . no
Pd1 C1 C7 C6 92.0(2) . . . no
C7 C1 C2 C3 -40.5(4) . . . no
C1 C2 C3 C4 16.2(4) . . . no
Pd1 C2 C3 C4 -60.5(3) . . . no
C2 C3 C4 C5 7.8(4) . . . no
C3 C4 C5 N1 173.7(2) . . . no
C3 C4 C5 C6 -2.6(4) . . . no
C4 C5 C6 C7 -10.1(4) . . . no
N1 C5 C6 C7 173.8(2) . . . no
C5 C6 C7 C1 -4.4(4) . . . no
C5 C6 C7 Pd1 68.2(3) . . . no
N1 C9 C10 N2 -0.7(3) . . . no
